data_4021414
loop_
_publ_author_name
'Massimiliano Tomasulo'
'Salvatore Sortino'
'Andrew J. P. White'
'Fran\,cisco M. Raymo'

_publ_section_title
;
 Chromogenic Oxazines for Cyanide Detection
;
_journal_name_full 'Journal of Organic Chemistry'
_journal_page_first 744
_journal_page_last 753
_journal_paper_doi 10.1021/jo052096r
_journal_volume 71
_journal_year 2006
_chemical_formula_sum 'C24 H22 N4 O3'
_chemical_formula_weight 414.46
_chemical_name_systematic
; 
 ? 
;
_space_group_IT_number 14
_symmetry_cell_setting monoclinic
_symmetry_space_group_name_Hall '-P 2ybc'
_symmetry_space_group_name_H-M 'P 1 21/c 1'
_atom_sites_solution_hydrogens geom
_atom_sites_solution_primary direct
_atom_sites_solution_secondary difmap
_audit_creation_method SHELXL-97
_cell_angle_alpha 90.00
_cell_angle_beta 102.33(3)
_cell_angle_gamma 90.00
_cell_formula_units_Z 8
_cell_length_a 22.661(4)
_cell_length_b 14.4660(18)
_cell_length_c 13.077(6)
_cell_measurement_reflns_used 25
_cell_measurement_temperature 203(2)
_cell_measurement_theta_max 12.52
_cell_measurement_theta_min 4.61
_cell_volume 4188(2)
_computing_cell_refinement 'Bruker XSCANS'
_computing_data_collection 'Bruker XSCANS'
_computing_data_reduction 'Bruker SHELXTL'
_computing_molecular_graphics 'Bruker SHELXTL'
_computing_publication_material 'Bruker SHELXTL'
_computing_structure_refinement 'SHELXL-97 (Sheldrick, 1997)'
_computing_structure_solution 'SHELXS-97 (Sheldrick, 1990)'
_diffrn_ambient_temperature 203(2)
_diffrn_measured_fraction_theta_full 0.998
_diffrn_measured_fraction_theta_max 0.998
_diffrn_measurement_device_type 'Bruker P4'
_diffrn_measurement_method '\w scans'
_diffrn_radiation_monochromator graphite
_diffrn_radiation_source 'fine-focus sealed tube'
_diffrn_radiation_type MoK\a
_diffrn_radiation_wavelength 0.71073
_diffrn_reflns_av_R_equivalents 0.0509
_diffrn_reflns_av_sigmaI/netI 0.1017
_diffrn_reflns_limit_h_max 26
_diffrn_reflns_limit_h_min -26
_diffrn_reflns_limit_k_max 0
_diffrn_reflns_limit_k_min -17
_diffrn_reflns_limit_l_max 15
_diffrn_reflns_limit_l_min 0
_diffrn_reflns_number 7712
_diffrn_reflns_theta_full 25.00
_diffrn_reflns_theta_max 25.00
_diffrn_reflns_theta_min 2.13
_diffrn_standards_interval_count 97
_diffrn_standards_number 3
_exptl_absorpt_coefficient_mu 0.089
_exptl_absorpt_correction_type none
_exptl_crystal_colour Orange
_exptl_crystal_density_diffrn 1.315
_exptl_crystal_density_method 'not measured'
_exptl_crystal_description 'platy needles'
_exptl_crystal_F_000 1744
_exptl_crystal_size_max 1.00
_exptl_crystal_size_mid 0.67
_exptl_crystal_size_min 0.12
_refine_diff_density_max 0.216
_refine_diff_density_min -0.236
_refine_diff_density_rms 0.052
_refine_ls_extinction_coef 0.0005(2)
_refine_ls_extinction_expression Fc^*^=kFc[1+0.001xFc^2^\l^3^/sin(2\q)]^-1/4^
_refine_ls_extinction_method SHELXL
_refine_ls_goodness_of_fit_ref 0.942
_refine_ls_hydrogen_treatment mixed
_refine_ls_matrix_type full
_refine_ls_number_parameters 560
_refine_ls_number_reflns 7353
_refine_ls_number_restraints 0
_refine_ls_restrained_S_all 0.942
_refine_ls_R_factor_all 0.1395
_refine_ls_R_factor_gt 0.0639
_refine_ls_shift/su_max 0.001
_refine_ls_shift/su_mean 0.000
_refine_ls_structure_factor_coef Fsqd
_refine_ls_weighting_details 'calc w=1/[\s^2^(Fo^2^)+(0.0575P)^2^+0.0000P] where P=(Fo^2^+2Fc^2^)/3'
_refine_ls_weighting_scheme calc
_refine_ls_wR_factor_gt 0.1266
_refine_ls_wR_factor_ref 0.1492
_reflns_number_gt 3957
_reflns_number_total 7353
_reflns_threshold_expression >2sigma(I)
_cod_data_source_file jo052096rrom20051006_103941_1.cif
_cod_depositor_comments
;
The following automatic conversions were performed:
'_symmetry_cell_setting' value 'Monoclinic' changed to 'monoclinic'
according to '/home/saulius/struct/CIF-dictionaries/cif_core.dic'
dictionary named 'cif_core.dic' version 2.4.1 from 2010-06-29.

Automatic conversion script
Id: cif_fix_enum 1527 2010-12-29 10:47:43Z saulius 
;
_cod_original_sg_symbol_H-M 'P 21/c'
_cod_database_code 4021414

loop_
_symmetry_equiv_pos_as_xyz
'x, y, z'
'-x, y+1/2, -z+1/2'
'-x, -y, -z'
'x, -y-1/2, z-1/2'

loop_
_atom_site_label
_atom_site_type_symbol
_atom_site_fract_x
_atom_site_fract_y
_atom_site_fract_z
_atom_site_U_iso_or_equiv
_atom_site_adp_type
_atom_site_occupancy
_atom_site_symmetry_multiplicity
_atom_site_calc_flag
_atom_site_refinement_flags
N1 N 0.27273(12) 0.30928(19) 0.6400(2) 0.0300(6) Uani 1 1 d .
C2 C 0.31905(15) 0.3505(2) 0.5984(3) 0.0303(7) Uani 1 1 d .
C3 C 0.31585(18) 0.4231(2) 0.5277(3) 0.0389(8) Uani 1 1 d .
H3A H 0.2787 0.4502 0.4967 0.047 Uiso 1 1 calc R
C4 C 0.3699(2) 0.4543(3) 0.5044(3) 0.0434(9) Uani 1 1 d .
H4A H 0.3691 0.5040 0.4578 0.052 Uiso 1 1 calc R
C5 C 0.42455(19) 0.4136(3) 0.5485(3) 0.0439(9) Uani 1 1 d .
H5A H 0.4602 0.4349 0.5305 0.053 Uiso 1 1 calc R
C6 C 0.42735(16) 0.3410(2) 0.6196(3) 0.0379(8) Uani 1 1 d .
H6A H 0.4646 0.3138 0.6500 0.045 Uiso 1 1 calc R
C7 C 0.37456(16) 0.3096(2) 0.6450(3) 0.0314(7) Uani 1 1 d .
C8 C 0.36477(15) 0.2389(2) 0.7243(3) 0.0308(7) Uani 1 1 d .
C9 C 0.29546(15) 0.2209(2) 0.6835(3) 0.0318(7) Uani 1 1 d .
O10 O 0.29277(10) 0.15198(15) 0.59864(18) 0.0307(5) Uani 1 1 d .
C11 C 0.24464(15) 0.1565(2) 0.5154(3) 0.0308(7) Uani 1 1 d .
C12 C 0.24154(15) 0.0867(2) 0.4408(3) 0.0325(7) Uani 1 1 d .
H12A H 0.2719 0.0415 0.4484 0.039 Uiso 1 1 calc R
C13 C 0.19380(16) 0.0846(3) 0.3563(3) 0.0366(8) Uani 1 1 d .
H13A H 0.1920 0.0386 0.3049 0.044 Uiso 1 1 calc R
C14 C 0.14764(15) 0.1508(2) 0.3461(3) 0.0316(7) Uani 1 1 d .
C15 C 0.15207(15) 0.2221(2) 0.4191(3) 0.0306(7) Uani 1 1 d .
H15A H 0.1214 0.2670 0.4114 0.037 Uiso 1 1 calc R
C16 C 0.20104(15) 0.2275(2) 0.5027(3) 0.0293(7) Uani 1 1 d .
C17 C 0.21009(15) 0.3071(3) 0.5792(3) 0.0362(8) Uani 1 1 d .
H17A H 0.2008 0.3654 0.5410 0.043 Uiso 1 1 calc R
H17B H 0.1824 0.3006 0.6269 0.043 Uiso 1 1 calc R
C18 C 0.37556(17) 0.2845(3) 0.8333(3) 0.0389(8) Uani 1 1 d .
H18A H 0.4184 0.2957 0.8584 0.058 Uiso 1 1 calc R
H18B H 0.3611 0.2438 0.8816 0.058 Uiso 1 1 calc R
H18C H 0.3539 0.3427 0.8285 0.058 Uiso 1 1 calc R
C19 C 0.40334(16) 0.1522(3) 0.7284(3) 0.0401(8) Uani 1 1 d .
H19A H 0.4455 0.1680 0.7540 0.060 Uiso 1 1 calc R
H19B H 0.3979 0.1259 0.6588 0.060 Uiso 1 1 calc R
H19C H 0.3911 0.1074 0.7751 0.060 Uiso 1 1 calc R
C20 C 0.26109(17) 0.1818(3) 0.7607(3) 0.0450(9) Uani 1 1 d .
H20A H 0.2190 0.1739 0.7266 0.067 Uiso 1 1 calc R
H20B H 0.2640 0.2241 0.8192 0.067 Uiso 1 1 calc R
H20C H 0.2782 0.1225 0.7860 0.067 Uiso 1 1 calc R
N21 N 0.09960(13) 0.1382(2) 0.2581(2) 0.0354(7) Uani 1 1 d .
N22 N 0.05213(13) 0.1826(2) 0.2589(2) 0.0350(7) Uani 1 1 d .
C23 C 0.00589(15) 0.1638(2) 0.1671(3) 0.0317(7) Uani 1 1 d .
C24 C 0.01884(16) 0.1378(3) 0.0724(3) 0.0402(8) Uani 1 1 d .
H24A H 0.0592 0.1345 0.0653 0.048 Uiso 1 1 calc R
C25 C -0.02761(17) 0.1166(3) -0.0121(3) 0.0399(8) Uani 1 1 d .
H25A H -0.0194 0.1007 -0.0774 0.048 Uiso 1 1 calc R
C26 C -0.08656(16) 0.1193(2) 0.0022(3) 0.0359(8) Uani 1 1 d .
C27 C -0.10038(17) 0.1466(3) 0.0952(3) 0.0411(8) Uani 1 1 d .
H27A H -0.1407 0.1491 0.1026 0.049 Uiso 1 1 calc R
C28 C -0.05335(16) 0.1704(3) 0.1779(3) 0.0406(8) Uani 1 1 d .
H28A H -0.0618 0.1910 0.2414 0.049 Uiso 1 1 calc R
N29 N -0.13471(15) 0.0904(2) -0.0851(3) 0.0435(8) Uani 1 1 d .
O30 O -0.12353(14) 0.0837(2) -0.1721(2) 0.0581(8) Uani 1 1 d .
O31 O -0.18461(13) 0.0734(3) -0.0674(3) 0.0716(10) Uani 1 1 d .
N1' N 0.30675(12) 0.8259(2) 0.4373(2) 0.0326(6) Uani 1 1 d .
C2' C 0.34990(16) 0.8715(2) 0.3913(3) 0.0316(7) Uani 1 1 d .
C3' C 0.34184(18) 0.9345(2) 0.3099(3) 0.0407(8) Uani 1 1 d .
H3'A H 0.3030 0.9521 0.2743 0.049 Uiso 1 1 calc R
C4' C 0.3929(2) 0.9709(3) 0.2826(3) 0.0494(10) Uani 1 1 d .
H4'A H 0.3883 1.0138 0.2274 0.059 Uiso 1 1 calc R
C5' C 0.4506(2) 0.9458(3) 0.3343(4) 0.0529(10) Uani 1 1 d .
H5'A H 0.4844 0.9718 0.3142 0.064 Uiso 1 1 calc R
C6' C 0.45853(17) 0.8820(3) 0.4159(3) 0.0436(9) Uani 1 1 d .
H6'A H 0.4976 0.8650 0.4515 0.052 Uiso 1 1 calc R
C7' C 0.40842(16) 0.8442(2) 0.4438(3) 0.0343(7) Uani 1 1 d .
C8' C 0.40291(16) 0.7756(3) 0.5294(3) 0.0364(8) Uani 1 1 d .
C9' C 0.33647(16) 0.7442(2) 0.4882(3) 0.0331(7) Uani 1 1 d .
O10' O 0.33978(10) 0.67326(16) 0.40765(19) 0.0346(5) Uani 1 1 d .
C11' C 0.29052(14) 0.6625(2) 0.3275(3) 0.0301(7) Uani 1 1 d .
C12' C 0.29110(17) 0.5871(2) 0.2626(3) 0.0380(8) Uani 1 1 d .
H12B H 0.3243 0.5466 0.2749 0.046 Uiso 1 1 calc R
C13' C 0.24336(17) 0.5709(3) 0.1802(3) 0.0392(8) Uani 1 1 d .
H13B H 0.2445 0.5208 0.1349 0.047 Uiso 1 1 calc R
C14' C 0.19282(16) 0.6296(2) 0.1641(3) 0.0335(7) Uani 1 1 d .
C15' C 0.19269(15) 0.7065(2) 0.2280(3) 0.0305(7) Uani 1 1 d .
H15B H 0.1591 0.7463 0.2162 0.037 Uiso 1 1 calc R
C16' C 0.24198(15) 0.7252(2) 0.3096(3) 0.0311(7) Uani 1 1 d .
C17' C 0.24514(16) 0.8113(3) 0.3766(3) 0.0379(8) Uani 1 1 d .
H17C H 0.2324 0.8650 0.3317 0.045 Uiso 1 1 calc R
H17D H 0.2174 0.8049 0.4244 0.045 Uiso 1 1 calc R
C18' C 0.4101(2) 0.8267(4) 0.6341(3) 0.0542(11) Uani 1 1 d .
H18D H 0.4518 0.8455 0.6580 0.081 Uiso 1 1 calc R
H18E H 0.3986 0.7860 0.6855 0.081 Uiso 1 1 calc R
H18F H 0.3843 0.8809 0.6249 0.081 Uiso 1 1 calc R
C19' C 0.44769(17) 0.6958(3) 0.5399(3) 0.0466(9) Uani 1 1 d .
H19D H 0.4883 0.7189 0.5660 0.070 Uiso 1 1 calc R
H19E H 0.4453 0.6672 0.4721 0.070 Uiso 1 1 calc R
H19F H 0.4380 0.6504 0.5884 0.070 Uiso 1 1 calc R
C20' C 0.30443(19) 0.7010(3) 0.5671(3) 0.0490(10) Uani 1 1 d .
H20D H 0.2636 0.6841 0.5326 0.074 Uiso 1 1 calc R
H20E H 0.3030 0.7450 0.6225 0.074 Uiso 1 1 calc R
H20F H 0.3262 0.6461 0.5968 0.074 Uiso 1 1 calc R
N21' N 0.14532(14) 0.6050(2) 0.0782(2) 0.0386(7) Uani 1 1 d .
N22' N 0.09521(14) 0.6427(2) 0.0779(2) 0.0368(7) Uani 1 1 d .
C23' C 0.05001(16) 0.6180(2) -0.0123(3) 0.0336(7) Uani 1 1 d .
C24' C 0.06354(16) 0.5842(3) -0.1048(3) 0.0375(8) Uani 1 1 d .
H24B H 0.1040 0.5739 -0.1086 0.045 Uiso 1 1 calc R
C25' C 0.01787(16) 0.5657(3) -0.1904(3) 0.0353(8) Uani 1 1 d .
H25B H 0.0267 0.5431 -0.2529 0.042 Uiso 1 1 calc R
C26' C -0.04148(15) 0.5813(2) -0.1822(3) 0.0297(7) Uani 1 1 d .
C27' C -0.05649(16) 0.6116(3) -0.0904(3) 0.0356(8) Uani 1 1 d .
H27B H -0.0971 0.6185 -0.0860 0.043 Uiso 1 1 calc R
C28' C -0.01022(17) 0.6315(3) -0.0054(3) 0.0377(8) Uani 1 1 d .
H28B H -0.0193 0.6540 0.0570 0.045 Uiso 1 1 calc R
N29' N -0.08949(14) 0.5666(2) -0.2753(3) 0.0384(7) Uani 1 1 d .
O30' O -0.07586(13) 0.5648(2) -0.3610(2) 0.0463(6) Uani 1 1 d .
O31' O -0.14140(12) 0.5593(3) -0.2644(3) 0.0622(9) Uani 1 1 d .

loop_
_atom_site_aniso_label
_atom_site_aniso_U_11
_atom_site_aniso_U_22
_atom_site_aniso_U_33
_atom_site_aniso_U_23
_atom_site_aniso_U_13
_atom_site_aniso_U_12
N1 0.0241(13) 0.0313(14) 0.0310(14) -0.0031(12) -0.0020(11) 0.0008(11)
C2 0.0346(17) 0.0279(16) 0.0261(15) -0.0067(13) 0.0013(13) -0.0001(13)
C3 0.049(2) 0.0305(17) 0.0337(18) -0.0012(15) -0.0001(16) 0.0080(15)
C4 0.064(2) 0.0318(18) 0.0360(19) 0.0012(15) 0.0140(18) -0.0020(17)
C5 0.051(2) 0.0373(19) 0.049(2) -0.0020(17) 0.0211(18) -0.0028(17)
C6 0.0351(18) 0.0346(18) 0.044(2) -0.0060(16) 0.0087(15) -0.0011(15)
C7 0.0367(17) 0.0294(16) 0.0278(16) -0.0037(13) 0.0059(14) 0.0008(14)
C8 0.0289(17) 0.0312(17) 0.0307(16) 0.0034(14) 0.0026(13) 0.0003(13)
C9 0.0305(16) 0.0335(17) 0.0310(16) -0.0052(14) 0.0055(14) 0.0022(14)
O10 0.0319(12) 0.0277(11) 0.0300(12) -0.0048(10) 0.0010(10) 0.0045(9)
C11 0.0273(15) 0.0338(17) 0.0315(17) 0.0018(14) 0.0066(13) -0.0001(13)
C12 0.0317(17) 0.0296(17) 0.0351(17) 0.0011(14) 0.0044(14) 0.0043(13)
C13 0.0382(19) 0.0379(18) 0.0346(18) -0.0043(15) 0.0095(15) 0.0010(15)
C14 0.0305(16) 0.0384(18) 0.0265(16) 0.0022(14) 0.0076(13) -0.0012(14)
C15 0.0269(16) 0.0346(17) 0.0326(17) 0.0015(14) 0.0112(13) 0.0005(13)
C16 0.0283(16) 0.0306(16) 0.0299(16) 0.0017(14) 0.0085(13) -0.0009(13)
C17 0.0287(17) 0.0370(18) 0.0409(19) -0.0075(16) 0.0029(15) 0.0066(14)
C18 0.0394(19) 0.0420(19) 0.0320(17) 0.0010(16) 0.0005(15) 0.0002(16)
C19 0.0336(18) 0.0383(19) 0.044(2) 0.0034(16) -0.0003(16) 0.0024(15)
C20 0.041(2) 0.050(2) 0.047(2) 0.0008(18) 0.0161(17) -0.0011(17)
N21 0.0360(16) 0.0380(16) 0.0304(14) -0.0001(12) 0.0029(12) -0.0018(13)
N22 0.0323(15) 0.0420(16) 0.0290(14) 0.0003(13) 0.0028(12) 0.0021(13)
C23 0.0354(18) 0.0341(17) 0.0252(16) 0.0005(13) 0.0052(14) 0.0008(14)
C24 0.0304(17) 0.052(2) 0.0375(19) -0.0035(17) 0.0063(15) -0.0037(16)
C25 0.0400(19) 0.052(2) 0.0288(18) -0.0077(16) 0.0098(15) 0.0024(17)
C26 0.0328(18) 0.0335(17) 0.0377(19) 0.0010(14) -0.0005(15) 0.0065(14)
C27 0.0335(18) 0.054(2) 0.0359(19) 0.0015(17) 0.0077(15) 0.0102(16)
C28 0.0351(18) 0.053(2) 0.0333(18) -0.0009(17) 0.0076(15) 0.0071(16)
N29 0.0365(18) 0.0474(18) 0.0427(19) -0.0074(15) -0.0004(14) 0.0121(14)
O30 0.0542(17) 0.075(2) 0.0386(16) -0.0180(15) -0.0041(13) 0.0097(15)
O31 0.0311(16) 0.106(3) 0.072(2) -0.019(2) -0.0003(15) -0.0020(17)
N1' 0.0276(14) 0.0353(15) 0.0340(15) -0.0030(12) 0.0045(12) 0.0017(12)
C2' 0.0349(17) 0.0291(16) 0.0297(17) -0.0063(13) 0.0044(14) -0.0005(13)
C3' 0.047(2) 0.0309(17) 0.044(2) 0.0011(16) 0.0088(17) 0.0084(16)
C4' 0.071(3) 0.0335(19) 0.047(2) 0.0085(17) 0.021(2) 0.0021(18)
C5' 0.052(2) 0.043(2) 0.069(3) 0.007(2) 0.026(2) -0.0084(19)
C6' 0.0336(18) 0.041(2) 0.055(2) 0.0014(18) 0.0078(17) -0.0023(16)
C7' 0.0351(18) 0.0310(17) 0.0360(18) -0.0043(14) 0.0057(15) -0.0029(14)
C8' 0.0337(18) 0.043(2) 0.0315(17) 0.0016(15) 0.0046(14) -0.0022(15)
C9' 0.0320(17) 0.0357(17) 0.0318(17) 0.0002(14) 0.0071(14) -0.0032(14)
O10' 0.0326(12) 0.0326(12) 0.0370(13) -0.0003(10) 0.0037(10) 0.0040(10)
C11' 0.0277(16) 0.0322(17) 0.0309(16) 0.0026(14) 0.0074(13) -0.0041(13)
C12' 0.0372(19) 0.0335(18) 0.042(2) 0.0022(16) 0.0053(16) 0.0098(14)
C13' 0.046(2) 0.0338(18) 0.0373(19) -0.0059(15) 0.0072(16) 0.0029(15)
C14' 0.0355(17) 0.0367(18) 0.0282(16) -0.0021(14) 0.0070(14) -0.0008(14)
C15' 0.0265(15) 0.0314(16) 0.0354(17) 0.0051(14) 0.0106(13) 0.0042(13)
C16' 0.0301(17) 0.0320(17) 0.0326(17) 0.0024(14) 0.0099(14) 0.0011(14)
C17' 0.0303(17) 0.0398(19) 0.0423(19) -0.0069(16) 0.0048(15) 0.0024(14)
C18' 0.053(2) 0.076(3) 0.0303(19) -0.005(2) 0.0023(17) -0.010(2)
C19' 0.0351(19) 0.047(2) 0.054(2) 0.0127(19) 0.0003(17) 0.0027(16)
C20' 0.049(2) 0.060(2) 0.041(2) 0.0062(19) 0.0169(18) -0.0096(19)
N21' 0.0403(18) 0.0383(16) 0.0344(15) -0.0025(13) 0.0020(13) 0.0022(14)
N22' 0.0361(16) 0.0421(16) 0.0318(15) 0.0004(13) 0.0065(12) -0.0049(13)
C23' 0.0385(19) 0.0322(17) 0.0305(17) 0.0028(14) 0.0082(14) -0.0018(14)
C24' 0.0322(17) 0.047(2) 0.0351(18) 0.0007(16) 0.0110(15) 0.0041(15)
C25' 0.0360(18) 0.0427(19) 0.0274(17) -0.0022(15) 0.0069(14) 0.0052(15)
C26' 0.0310(16) 0.0270(15) 0.0308(17) 0.0010(13) 0.0063(13) 0.0014(13)
C27' 0.0283(17) 0.0423(19) 0.0372(19) -0.0002(15) 0.0089(14) 0.0013(14)
C28' 0.042(2) 0.0441(19) 0.0290(17) -0.0006(15) 0.0128(15) 0.0022(16)
N29' 0.0367(17) 0.0367(16) 0.0401(18) -0.0008(13) 0.0042(13) 0.0036(13)
O30' 0.0475(15) 0.0548(16) 0.0354(14) -0.0052(12) 0.0063(12) -0.0006(13)
O31' 0.0303(15) 0.102(3) 0.0532(18) -0.0059(18) 0.0073(13) -0.0003(15)

loop_
_atom_type_symbol
_atom_type_description
_atom_type_scat_dispersion_real
_atom_type_scat_dispersion_imag
_atom_type_scat_source
C C 0.0033 0.0016 'International Tables Vol C Tables 4.2.6.8 and 6.1.1.4'
H H 0.0000 0.0000 'International Tables Vol C Tables 4.2.6.8 and 6.1.1.4'
N N 0.0061 0.0033 'International Tables Vol C Tables 4.2.6.8 and 6.1.1.4'
O O 0.0106 0.0060 'International Tables Vol C Tables 4.2.6.8 and 6.1.1.4'

loop_
_geom_angle_atom_site_label_1
_geom_angle_atom_site_label_2
_geom_angle_atom_site_label_3
_geom_angle
C2 N1 C9 107.0(3)
C2 N1 C17 120.8(3)
C9 N1 C17 114.5(3)
C3 C2 C7 121.4(3)
C3 C2 N1 129.5(3)
C7 C2 N1 109.0(3)
C2 C3 C4 117.7(3)
C5 C4 C3 121.3(4)
C4 C5 C6 120.6(4)
C7 C6 C5 119.2(3)
C6 C7 C2 119.8(3)
C6 C7 C8 130.5(3)
C2 C7 C8 109.5(3)
C7 C8 C19 114.6(3)
C7 C8 C18 109.2(3)
C19 C8 C18 110.0(3)
C7 C8 C9 99.3(3)
C19 C8 C9 113.6(3)
C18 C8 C9 109.6(3)
N1 C9 O10 110.2(3)
N1 C9 C20 113.7(3)
O10 C9 C20 107.7(3)
N1 C9 C8 103.5(3)
O10 C9 C8 104.2(3)
C20 C9 C8 117.1(3)
C11 O10 C9 117.5(2)
O10 C11 C12 115.8(3)
O10 C11 C16 123.2(3)
C12 C11 C16 121.0(3)
C13 C12 C11 119.6(3)
C12 C13 C14 120.3(3)
C15 C14 C13 119.8(3)
C15 C14 N21 125.6(3)
C13 C14 N21 114.6(3)
C16 C15 C14 120.7(3)
C15 C16 C11 118.4(3)
C15 C16 C17 122.6(3)
C11 C16 C17 119.0(3)
N1 C17 C16 110.6(3)
N22 N21 C14 116.0(3)
N21 N22 C23 111.7(3)
C28 C23 C24 120.4(3)
C28 C23 N22 116.8(3)
C24 C23 N22 122.8(3)
C23 C24 C25 120.2(3)
C24 C25 C26 118.3(4)
C27 C26 C25 122.3(3)
C27 C26 N29 120.0(3)
C25 C26 N29 117.7(3)
C26 C27 C28 118.5(3)
C23 C28 C27 120.2(4)
O30 N29 O31 122.9(4)
O30 N29 C26 118.8(3)
O31 N29 C26 118.3(4)
C2' N1' C9' 106.2(3)
C2' N1' C17' 120.1(3)
C9' N1' C17' 115.2(3)
C3' C2' C7' 120.9(3)
C3' C2' N1' 130.1(3)
C7' C2' N1' 109.0(3)
C2' C3' C4' 117.9(4)
C5' C4' C3' 121.8(4)
C4' C5' C6' 120.1(4)
C7' C6' C5' 119.1(4)
C6' C7' C2' 120.1(3)
C6' C7' C8' 131.0(3)
C2' C7' C8' 108.9(3)
C7' C8' C19' 113.8(3)
C7' C8' C18' 109.4(3)
C19' C8' C18' 110.1(3)
C7' C8' C9' 99.3(3)
C19' C8' C9' 112.8(3)
C18' C8' C9' 111.1(3)
N1' C9' O10' 109.1(3)
N1' C9' C20' 113.9(3)
O10' C9' C20' 107.6(3)
N1' C9' C8' 104.0(3)
O10' C9' C8' 104.8(3)
C20' C9' C8' 117.0(3)
C11' O10' C9' 117.8(3)
O10' C11' C12' 116.5(3)
O10' C11' C16' 122.5(3)
C12' C11' C16' 121.0(3)
C13' C12' C11' 120.4(3)
C12' C13' C14' 119.7(3)
C15' C14' C13' 119.9(3)
C15' C14' N21' 125.1(3)
C13' C14' N21' 114.9(3)
C14' C15' C16' 120.6(3)
C15' C16' C11' 118.2(3)
C15' C16' C17' 122.1(3)
C11' C16' C17' 119.6(3)
N1' C17' C16' 110.7(3)
N22' N21' C14' 115.0(3)
N21' N22' C23' 112.3(3)
C24' C23' C28' 120.1(3)
C24' C23' N22' 123.3(3)
C28' C23' N22' 116.6(3)
C25' C24' C23' 120.3(3)
C24' C25' C26' 118.5(3)
C27' C26' C25' 122.6(3)
C27' C26' N29' 119.3(3)
C25' C26' N29' 118.1(3)
C26' C27' C28' 118.5(3)
C27' C28' C23' 120.0(3)
O31' N29' O30' 122.9(3)
O31' N29' C26' 118.6(3)
O30' N29' C26' 118.5(3)

loop_
_geom_bond_atom_site_label_1
_geom_bond_atom_site_label_2
_geom_bond_distance
N1 C2 1.413(5)
N1 C9 1.448(4)
N1 C17 1.472(4)
C2 C3 1.391(5)
C2 C7 1.406(5)
C3 C4 1.399(6)
C4 C5 1.381(6)
C5 C6 1.394(6)
C6 C7 1.385(5)
C7 C8 1.506(5)
C8 C19 1.524(5)
C8 C18 1.542(5)
C8 C9 1.569(5)
C9 O10 1.483(4)
C9 C20 1.511(5)
O10 C11 1.368(4)
C11 C12 1.394(5)
C11 C16 1.411(5)
C12 C13 1.372(5)
C13 C14 1.404(5)
C14 C15 1.394(5)
C14 N21 1.417(5)
C15 C16 1.384(5)
C16 C17 1.511(5)
N21 N22 1.255(4)
N22 C23 1.441(5)
C23 C28 1.383(5)
C23 C24 1.384(5)
C24 C25 1.388(5)
C25 C26 1.389(5)
C26 C27 1.377(6)
C26 N29 1.462(5)
C27 C28 1.390(6)
N29 O30 1.220(5)
N29 O31 1.227(5)
N1' C2' 1.416(5)
N1' C9' 1.450(5)
N1' C17' 1.466(4)
C2' C3' 1.384(5)
C2' C7' 1.413(5)
C3' C4' 1.386(6)
C4' C5' 1.385(7)
C5' C6' 1.393(6)
C6' C7' 1.378(5)
C7' C8' 1.521(5)
C8' C19' 1.524(5)
C8' C18' 1.534(5)
C8' C9' 1.555(5)
C9' O10' 1.483(4)
C9' C20' 1.518(5)
O10' C11' 1.367(4)
C11' C12' 1.385(5)
C11' C16' 1.406(5)
C12' C13' 1.374(5)
C13' C14' 1.405(5)
C14' C15' 1.392(5)
C14' N21' 1.425(5)
C15' C16' 1.396(5)
C16' C17' 1.516(5)
N21' N22' 1.259(4)
N22' C23' 1.432(5)
C23' C24' 1.398(5)
C23' C28' 1.401(5)
C24' C25' 1.379(5)
C25' C26' 1.390(5)
C26' C27' 1.386(5)
C26' N29' 1.465(5)
C27' C28' 1.386(5)
N29' O31' 1.220(4)
N29' O30' 1.225(4)
